data_4107119
loop_
_publ_author_name
'Thomas J. Maimone'
'Phillip J. Milner'
'Tom Kinzel'
'Yong Zhang'
'Michael K. Takase'
'Stephen L. Buchwald'

_publ_section_title
;
 Evidence for in Situ Catalyst Modification during the Pd-Catalyzed
 Conversion of Aryl Triflates to Aryl Fluorides
;
_journal_name_full 'Journal of the American Chemical Society'
_journal_page_first 18106
_journal_page_last 18109
_journal_paper_doi 10.1021/ja208461k
_journal_volume 133
_journal_year 2011
_chemical_formula_sum 'C41 H62 Br O2 P Pd'
_chemical_formula_weight 804.19
_chemical_name_systematic
; 
 ? 
;
_space_group_IT_number 2
_symmetry_cell_setting triclinic
_symmetry_space_group_name_Hall '-P 1'
_symmetry_space_group_name_H-M 'P -1'
_atom_sites_solution_hydrogens geom
_atom_sites_solution_primary direct
_atom_sites_solution_secondary difmap
_audit_creation_method SHELXL-97
_cell_angle_alpha 75.412(2)
_cell_angle_beta 71.071(2)
_cell_angle_gamma 62.967(2)
_cell_formula_units_Z 2
_cell_length_a 11.7544(10)
_cell_length_b 11.9376(10)
_cell_length_c 16.5466(14)
_cell_measurement_reflns_used 9638
_cell_measurement_temperature 100(2)
_cell_measurement_theta_max 30.59
_cell_measurement_theta_min 2.62
_cell_volume 1941.2(3)
_computing_cell_refinement 'SAINT 7.46A (Bruker-AXS, 2010)'
_computing_data_collection 'APEX2 v2010.7.0 (Bruker-AXS, 2010)'
_computing_data_reduction 'SAINT 7.46A (Bruker-AXS, 2010)'
_computing_molecular_graphics 'Bruker SHELXTL'
_computing_publication_material 'Bruker SHELXTL'
_computing_structure_refinement 'SHELXL-97 (Sheldrick, 2008)'
_computing_structure_solution 'SHELXS-97 (Sheldrick, 2008)'
_diffrn_ambient_temperature 100(2)
_diffrn_detector_area_resol_mean 8.3
_diffrn_measured_fraction_theta_full 1.000
_diffrn_measured_fraction_theta_max 1.000
_diffrn_measurement_device_type 'Bruker Smart APEX2 CCD'
_diffrn_measurement_method '\f and \w scans'
_diffrn_radiation_monochromator graphite
_diffrn_radiation_source 'fine-focus sealed tube'
_diffrn_radiation_type MoK\a
_diffrn_radiation_wavelength 0.71073
_diffrn_reflns_av_R_equivalents 0.0373
_diffrn_reflns_av_sigmaI/netI 0.0237
_diffrn_reflns_limit_h_max 16
_diffrn_reflns_limit_h_min -16
_diffrn_reflns_limit_k_max 16
_diffrn_reflns_limit_k_min -16
_diffrn_reflns_limit_l_max 23
_diffrn_reflns_limit_l_min -23
_diffrn_reflns_number 85025
_diffrn_reflns_theta_full 30.31
_diffrn_reflns_theta_max 30.31
_diffrn_reflns_theta_min 1.31
_exptl_absorpt_coefficient_mu 1.581
_exptl_absorpt_correction_T_max 0.9251
_exptl_absorpt_correction_T_min 0.7974
_exptl_absorpt_correction_type multi-scan
_exptl_absorpt_process_details 'SADABS (Sheldrick, 2009)'
_exptl_crystal_colour orange
_exptl_crystal_density_diffrn 1.376
_exptl_crystal_description block
_exptl_crystal_F_000 840
_exptl_crystal_size_max 0.15
_exptl_crystal_size_mid 0.10
_exptl_crystal_size_min 0.05
_refine_diff_density_max 0.739
_refine_diff_density_min -0.525
_refine_diff_density_rms 0.068
_refine_ls_extinction_method none
_refine_ls_goodness_of_fit_ref 1.030
_refine_ls_hydrogen_treatment constr
_refine_ls_matrix_type full
_refine_ls_number_parameters 440
_refine_ls_number_reflns 11637
_refine_ls_number_restraints 0
_refine_ls_restrained_S_all 1.030
_refine_ls_R_factor_all 0.0336
_refine_ls_R_factor_gt 0.0264
_refine_ls_shift/su_max 0.005
_refine_ls_shift/su_mean 0.000
_refine_ls_structure_factor_coef Fsqd
_refine_ls_weighting_details 'calc w=1/[\s^2^(Fo^2^)+(0.0247P)^2^+1.5476P] where P=(Fo^2^+2Fc^2^)/3'
_refine_ls_weighting_scheme calc
_refine_ls_wR_factor_gt 0.0602
_refine_ls_wR_factor_ref 0.0628
_reflns_number_gt 10159
_reflns_number_total 11637
_reflns_threshold_expression >2sigma(I)
_cod_data_source_file ja208461k_si_002.cif
_cod_data_source_block x11058
_cod_database_code 4107119

loop_
_symmetry_equiv_pos_as_xyz
'x, y, z'
'-x, -y, -z'

loop_
_atom_site_label
_atom_site_type_symbol
_atom_site_fract_x
_atom_site_fract_y
_atom_site_fract_z
_atom_site_U_iso_or_equiv
_atom_site_adp_type
_atom_site_occupancy
_atom_site_symmetry_multiplicity
_atom_site_calc_flag
_atom_site_refinement_flags
_atom_site_disorder_assembly
_atom_site_disorder_group
Br1 Br 0.067309(16) 0.583787(15) 0.780307(12) 0.02228(4) Uani 1 1 d . A 1
Pd1 Pd -0.043055(17) 0.432733(14) 0.82801(3) 0.01307(7) Uani 0.953(2) 1 d P A 1
Pd1A Pd -0.0300(4) 0.4275(3) 0.7873(8) 0.0190(17) Uani 0.047(2) 1 d P A 2
P1 P -0.22326(4) 0.49741(4) 0.77393(3) 0.01352(7) Uani 1 1 d . A 1
C1 C -0.36657(15) 0.63433(14) 0.82903(10) 0.0164(3) Uani 1 1 d . A 1
C2 C -0.46877(17) 0.72867(16) 0.77849(12) 0.0241(3) Uani 1 1 d . A 1
H2A H -0.5349 0.7962 0.8133 0.036 Uiso 1 1 calc R A 1
H2B H -0.5119 0.6845 0.7650 0.036 Uiso 1 1 calc R A 1
H2C H -0.4248 0.7655 0.7249 0.036 Uiso 1 1 calc R A 1
C3 C -0.30540(17) 0.70974(16) 0.84967(12) 0.0230(3) Uani 1 1 d . A 1
H3A H -0.2589 0.7439 0.7959 0.035 Uiso 1 1 calc R A 1
H3B H -0.2431 0.6539 0.8850 0.035 Uiso 1 1 calc R A 1
H3C H -0.3750 0.7796 0.8812 0.035 Uiso 1 1 calc R A 1
C4 C -0.43627(17) 0.57972(17) 0.91370(11) 0.0242(3) Uani 1 1 d . A 1
H4A H -0.3730 0.5265 0.9488 0.036 Uiso 1 1 calc R A 1
H4B H -0.4731 0.5285 0.9015 0.036 Uiso 1 1 calc R A 1
H4C H -0.5074 0.6492 0.9450 0.036 Uiso 1 1 calc R A 1
C5 C -0.18124(17) 0.54286(16) 0.65416(10) 0.0193(3) Uani 1 1 d . A 1
C6 C -0.05686(18) 0.42789(17) 0.62075(11) 0.0244(3) Uani 1 1 d . A 1
H6A H -0.0297 0.4428 0.5578 0.037 Uiso 1 1 calc R A 1
H6B H -0.0756 0.3521 0.6378 0.037 Uiso 1 1 calc R A 1
H6C H 0.0141 0.4155 0.6453 0.037 Uiso 1 1 calc R A 1
C7 C -0.14722(19) 0.65797(17) 0.63275(11) 0.0242(3) Uani 1 1 d . A 1
H7A H -0.1097 0.6707 0.5707 0.036 Uiso 1 1 calc R A 1
H7B H -0.0829 0.6436 0.6640 0.036 Uiso 1 1 calc R A 1
H7C H -0.2272 0.7334 0.6498 0.036 Uiso 1 1 calc R A 1
C8 C -0.28365(19) 0.56580(18) 0.60730(11) 0.0254(4) Uani 1 1 d . A 1
H8A H -0.3649 0.6383 0.6275 0.038 Uiso 1 1 calc R A 1
H8B H -0.3021 0.4902 0.6190 0.038 Uiso 1 1 calc R A 1
H8C H -0.2498 0.5836 0.5452 0.038 Uiso 1 1 calc R A 1
C11 C -0.26294(15) 0.35986(15) 0.78413(10) 0.0149(3) Uani 1 1 d . A 1
C12 C -0.38141(16) 0.37340(15) 0.77149(11) 0.0182(3) Uani 1 1 d . A 1
O1 O -0.47136(12) 0.49401(12) 0.75760(9) 0.0249(3) Uani 1 1 d . A 1
C17 C -0.59217(17) 0.51213(18) 0.74308(13) 0.0275(4) Uani 1 1 d . A 1
H17A H -0.5735 0.4725 0.6924 0.041 Uiso 1 1 calc R A 1
H17B H -0.6464 0.6031 0.7333 0.041 Uiso 1 1 calc R A 1
H17C H -0.6395 0.4733 0.7936 0.041 Uiso 1 1 calc R A 1
C13 C -0.40436(17) 0.26890(17) 0.77285(11) 0.0221(3) Uani 1 1 d . A 1
H13 H -0.4828 0.2802 0.7606 0.027 Uiso 1 1 calc R A 1
C14 C -0.31320(17) 0.14809(17) 0.79197(11) 0.0221(3) Uani 1 1 d . A 1
H14 H -0.3297 0.0765 0.7938 0.026 Uiso 1 1 calc R A 1
C15 C -0.19788(16) 0.13146(15) 0.80848(10) 0.0181(3) Uani 1 1 d . A 1
O2 O -0.10773(12) 0.01527(11) 0.83347(8) 0.0224(2) Uani 1 1 d . A 1
C18 C -0.1216(2) -0.09362(17) 0.82520(14) 0.0318(4) Uani 1 1 d . A 1
H18A H -0.2054 -0.0937 0.8628 0.048 Uiso 1 1 calc R A 1
H18B H -0.0488 -0.1704 0.8419 0.048 Uiso 1 1 calc R A 1
H18C H -0.1200 -0.0917 0.7653 0.048 Uiso 1 1 calc R A 1
C16 C -0.16803(15) 0.23533(15) 0.80144(10) 0.0152(3) Uani 1 1 d . A 1
C21 C -0.04091(15) 0.21183(14) 0.81933(10) 0.0149(3) Uani 1 1 d . A 1
C22 C -0.06188(15) 0.26812(15) 0.89567(10) 0.0165(3) Uani 1 1 d . A 1
C27 C -0.17943(16) 0.27312(15) 0.97220(10) 0.0182(3) Uani 1 1 d . A 1
H27 H -0.2603 0.3114 0.9498 0.022 Uiso 1 1 calc R A 1
C28 C -0.20064(17) 0.35371(18) 1.03891(11) 0.0242(3) Uani 1 1 d . A 1
H28A H -0.1330 0.3076 1.0717 0.036 Uiso 1 1 calc R A 1
H28B H -0.2879 0.3713 1.0783 0.036 Uiso 1 1 calc R A 1
H28C H -0.1946 0.4338 1.0095 0.036 Uiso 1 1 calc R A 1
C29 C -0.16211(18) 0.13905(17) 1.01577(11) 0.0252(4) Uani 1 1 d . A 1
H29A H -0.1515 0.0882 0.9735 0.038 Uiso 1 1 calc R A 1
H29B H -0.2399 0.1431 1.0627 0.038 Uiso 1 1 calc R A 1
H29C H -0.0838 0.1000 1.0390 0.038 Uiso 1 1 calc R A 1
C23 C 0.05415(16) 0.25471(15) 0.91653(10) 0.0185(3) Uani 1 1 d . A 1
H23 H 0.0439 0.2819 0.9687 0.022 Uiso 1 1 calc R A 1
C24 C 0.17677(16) 0.20536(15) 0.86539(10) 0.0173(3) Uani 1 1 d . A 1
C30 C 0.29436(17) 0.20329(19) 0.88556(12) 0.0253(4) Uani 1 1 d . A 1
H30 H 0.3509 0.2250 0.8297 0.030 Uiso 1 1 calc R A 1
C31 C 0.2587(2) 0.2998(2) 0.94400(13) 0.0309(4) Uani 1 1 d . A 1
H31A H 0.2023 0.3837 0.9206 0.046 Uiso 1 1 calc R A 1
H31B H 0.3392 0.3020 0.9476 0.046 Uiso 1 1 calc R A 1
H31C H 0.2115 0.2760 1.0016 0.046 Uiso 1 1 calc R A 1
C32 C 0.3767(2) 0.0702(2) 0.92272(16) 0.0415(5) Uani 1 1 d . A 1
H32A H 0.3226 0.0435 0.9759 0.062 Uiso 1 1 calc R A 1
H32B H 0.4524 0.0708 0.9353 0.062 Uiso 1 1 calc R A 1
H32C H 0.4079 0.0110 0.8808 0.062 Uiso 1 1 calc R A 1
C25 C 0.20352(15) 0.13613(15) 0.79219(10) 0.0178(3) Uani 1 1 d . A 1
H25 H 0.2478 0.0442 0.8130 0.021 Uiso 1 1 calc R A 1
C41 C 0.30599(16) 0.16439(16) 0.71529(11) 0.0193(3) Uani 1 1 d . A 1
C42 C 0.28254(16) 0.28660(15) 0.67312(10) 0.0185(3) Uani 1 1 d . A 1
H42 H 0.2007 0.3545 0.6919 0.022 Uiso 1 1 calc R A 1
C43 C 0.37698(17) 0.31052(17) 0.60418(11) 0.0213(3) Uani 1 1 d . A 1
H43 H 0.3584 0.3945 0.5759 0.026 Uiso 1 1 calc R A 1
C44 C 0.49947(18) 0.21315(18) 0.57537(12) 0.0257(4) Uani 1 1 d . A 1
C47 C 0.6047(2) 0.2390(2) 0.50219(13) 0.0335(4) Uani 1 1 d . A 1
H47A H 0.5642 0.2944 0.4545 0.040 Uiso 1 1 calc R A 1
H47B H 0.6713 0.1580 0.4806 0.040 Uiso 1 1 calc R A 1
C48 C 0.6735(2) 0.3020(2) 0.52769(14) 0.0348(4) Uani 1 1 d . A 1
H48A H 0.6105 0.3898 0.5384 0.042 Uiso 1 1 calc R A 1
H48B H 0.6983 0.2556 0.5823 0.042 Uiso 1 1 calc R A 1
C49 C 0.7962(2) 0.3063(2) 0.46053(15) 0.0357(5) Uani 1 1 d . A 1
H49A H 0.7761 0.3361 0.4032 0.043 Uiso 1 1 calc R A 1
H49B H 0.8199 0.3684 0.4735 0.043 Uiso 1 1 calc R A 1
C50 C 0.9132(2) 0.1792(2) 0.45701(18) 0.0448(6) Uani 1 1 d . A 1
H50A H 0.9388 0.1525 0.5118 0.067 Uiso 1 1 calc R A 1
H50B H 0.9871 0.1865 0.4102 0.067 Uiso 1 1 calc R A 1
H50C H 0.8893 0.1162 0.4467 0.067 Uiso 1 1 calc R A 1
C45 C 0.52287(18) 0.09269(18) 0.61939(14) 0.0310(4) Uani 1 1 d . A 1
H45 H 0.6058 0.0251 0.6023 0.037 Uiso 1 1 calc R A 1
C46 C 0.42802(18) 0.06868(17) 0.68781(13) 0.0281(4) Uani 1 1 d . A 1
H46 H 0.4470 -0.0151 0.7165 0.034 Uiso 1 1 calc R A 1
C26 C 0.08136(15) 0.14939(15) 0.76992(10) 0.0166(3) Uani 1 1 d . A 1
C33 C 0.10403(17) 0.07663(16) 0.69812(11) 0.0202(3) Uani 1 1 d . A 1
H33 H 0.0151 0.0885 0.6960 0.024 Uiso 1 1 calc R A 1
C34 C 0.17184(18) 0.11618(17) 0.60611(11) 0.0249(4) Uani 1 1 d . A 1
H34A H 0.1357 0.2089 0.5943 0.037 Uiso 1 1 calc R A 1
H34B H 0.1562 0.0818 0.5648 0.037 Uiso 1 1 calc R A 1
H34C H 0.2667 0.0831 0.6006 0.037 Uiso 1 1 calc R A 1
C35 C 0.18002(19) -0.06632(16) 0.72227(12) 0.0269(4) Uani 1 1 d . A 1
H35A H 0.2727 -0.0848 0.7152 0.040 Uiso 1 1 calc R A 1
H35B H 0.1740 -0.1140 0.6846 0.040 Uiso 1 1 calc R A 1
H35C H 0.1418 -0.0912 0.7823 0.040 Uiso 1 1 calc R A 1

loop_
_atom_site_aniso_label
_atom_site_aniso_U_11
_atom_site_aniso_U_22
_atom_site_aniso_U_33
_atom_site_aniso_U_23
_atom_site_aniso_U_13
_atom_site_aniso_U_12
Br1 0.01783(8) 0.01718(8) 0.03387(10) -0.00320(6) -0.00710(7) -0.00830(6)
Pd1 0.01130(6) 0.01400(6) 0.01478(17) -0.00259(5) -0.00317(6) -0.00546(4)
Pd1A 0.0105(13) 0.0170(13) 0.028(5) -0.0024(14) -0.0064(16) -0.0035(10)
P1 0.01167(17) 0.01360(17) 0.01571(17) -0.00241(13) -0.00282(14) -0.00555(14)
C1 0.0134(7) 0.0149(7) 0.0175(7) -0.0014(5) -0.0033(6) -0.0035(5)
C2 0.0203(8) 0.0173(8) 0.0301(9) -0.0011(6) -0.0098(7) -0.0024(6)
C3 0.0202(8) 0.0206(8) 0.0277(9) -0.0091(6) -0.0048(7) -0.0054(6)
C4 0.0170(8) 0.0222(8) 0.0243(8) -0.0016(6) 0.0004(6) -0.0047(6)
C5 0.0218(8) 0.0209(8) 0.0164(7) -0.0008(6) -0.0049(6) -0.0104(6)
C6 0.0245(9) 0.0270(9) 0.0173(8) -0.0021(6) -0.0017(6) -0.0094(7)
C7 0.0302(9) 0.0230(8) 0.0219(8) 0.0037(6) -0.0077(7) -0.0153(7)
C8 0.0305(9) 0.0275(9) 0.0208(8) 0.0007(7) -0.0124(7) -0.0117(7)
C11 0.0144(7) 0.0177(7) 0.0152(7) -0.0017(5) -0.0033(5) -0.0090(6)
C12 0.0150(7) 0.0202(7) 0.0210(7) -0.0012(6) -0.0060(6) -0.0079(6)
O1 0.0159(6) 0.0206(6) 0.0414(8) 0.0001(5) -0.0146(5) -0.0070(5)
C17 0.0154(8) 0.0303(9) 0.0394(10) -0.0043(8) -0.0130(7) -0.0072(7)
C13 0.0199(8) 0.0262(8) 0.0261(8) -0.0007(7) -0.0081(7) -0.0138(7)
C14 0.0253(8) 0.0223(8) 0.0257(8) -0.0010(6) -0.0074(7) -0.0158(7)
C15 0.0195(8) 0.0166(7) 0.0185(7) -0.0008(6) -0.0038(6) -0.0090(6)
O2 0.0252(6) 0.0147(5) 0.0281(6) -0.0002(5) -0.0085(5) -0.0086(5)
C18 0.0419(11) 0.0178(8) 0.0396(11) -0.0009(7) -0.0132(9) -0.0145(8)
C16 0.0148(7) 0.0175(7) 0.0143(7) -0.0016(5) -0.0031(5) -0.0079(6)
C21 0.0159(7) 0.0149(7) 0.0146(7) 0.0010(5) -0.0056(5) -0.0070(5)
C22 0.0138(7) 0.0167(7) 0.0181(7) -0.0044(5) -0.0040(6) -0.0043(5)
C27 0.0144(7) 0.0209(7) 0.0176(7) -0.0052(6) -0.0028(6) -0.0052(6)
C28 0.0190(8) 0.0292(9) 0.0217(8) -0.0108(7) -0.0027(6) -0.0051(7)
C29 0.0255(9) 0.0213(8) 0.0210(8) -0.0010(6) -0.0030(7) -0.0055(7)
C23 0.0185(7) 0.0202(7) 0.0179(7) -0.0024(6) -0.0077(6) -0.0066(6)
C24 0.0173(7) 0.0186(7) 0.0170(7) 0.0019(5) -0.0065(6) -0.0085(6)
C30 0.0194(8) 0.0393(10) 0.0219(8) -0.0007(7) -0.0067(7) -0.0163(7)
C31 0.0339(10) 0.0431(11) 0.0290(9) -0.0013(8) -0.0142(8) -0.0242(9)
C32 0.0259(10) 0.0454(13) 0.0537(14) -0.0071(10) -0.0250(10) -0.0042(9)
C25 0.0145(7) 0.0184(7) 0.0181(7) -0.0013(6) -0.0028(6) -0.0059(6)
C41 0.0149(7) 0.0217(8) 0.0196(7) -0.0040(6) -0.0014(6) -0.0072(6)
C42 0.0157(7) 0.0191(7) 0.0187(7) -0.0044(6) -0.0052(6) -0.0036(6)
C43 0.0237(8) 0.0222(8) 0.0198(8) -0.0026(6) -0.0054(6) -0.0108(7)
C44 0.0250(9) 0.0301(9) 0.0240(8) -0.0091(7) 0.0037(7) -0.0163(7)
C47 0.0312(10) 0.0436(12) 0.0277(10) -0.0107(8) 0.0071(8) -0.0232(9)
C48 0.0321(10) 0.0392(11) 0.0350(11) -0.0086(9) 0.0042(8) -0.0223(9)
C49 0.0343(11) 0.0371(11) 0.0385(11) -0.0070(9) 0.0008(9) -0.0222(9)
C50 0.0316(11) 0.0433(13) 0.0637(16) -0.0068(11) -0.0097(11) -0.0200(10)
C45 0.0177(8) 0.0242(9) 0.0412(11) -0.0115(8) 0.0064(8) -0.0056(7)
C46 0.0218(9) 0.0193(8) 0.0353(10) -0.0021(7) 0.0001(7) -0.0071(7)
C26 0.0164(7) 0.0153(7) 0.0167(7) -0.0012(5) -0.0041(6) -0.0057(6)
C33 0.0216(8) 0.0188(7) 0.0202(8) -0.0040(6) -0.0049(6) -0.0075(6)
C34 0.0254(9) 0.0261(9) 0.0194(8) -0.0065(6) -0.0026(7) -0.0075(7)
C35 0.0309(10) 0.0183(8) 0.0273(9) -0.0067(7) -0.0051(7) -0.0060(7)

loop_
_atom_type_symbol
_atom_type_description
_atom_type_scat_dispersion_real
_atom_type_scat_dispersion_imag
_atom_type_scat_source
C C 0.0033 0.0016 'International Tables Vol C Tables 4.2.6.8 and 6.1.1.4'
H H 0.0000 0.0000 'International Tables Vol C Tables 4.2.6.8 and 6.1.1.4'
O O 0.0106 0.0060 'International Tables Vol C Tables 4.2.6.8 and 6.1.1.4'
P P 0.1023 0.0942 'International Tables Vol C Tables 4.2.6.8 and 6.1.1.4'
Br Br -0.2901 2.4595 'International Tables Vol C Tables 4.2.6.8 and 6.1.1.4'
Pd Pd -0.9988 1.0072 'International Tables Vol C Tables 4.2.6.8 and 6.1.1.4'

loop_
_geom_angle_atom_site_label_1
_geom_angle_atom_site_label_2
_geom_angle_atom_site_label_3
_geom_angle
C22 Pd1 C23 38.15(6)
C22 Pd1 P1 93.38(4)
C23 Pd1 P1 131.52(4)
C22 Pd1 Br1 152.86(5)
C23 Pd1 Br1 114.71(4)
P1 Pd1 Br1 113.762(15)
C11 P1 C5 102.75(7)
C11 P1 C1 112.93(7)
C5 P1 C1 110.76(7)
C11 P1 Pd1 109.28(5)
C5 P1 Pd1 110.44(6)
C1 P1 Pd1 110.44(5)
C4 C1 C3 108.62(14)
C4 C1 C2 109.24(14)
C3 C1 C2 106.80(14)
C4 C1 P1 108.12(11)
C3 C1 P1 105.79(11)
C2 C1 P1 117.93(12)
C8 C5 C7 109.76(14)
C8 C5 C6 107.29(14)
C7 C5 C6 108.63(14)
C8 C5 P1 116.14(12)
C7 C5 P1 110.46(11)
C6 C5 P1 104.16(11)
C12 C11 C16 118.25(14)
C12 C11 P1 122.50(12)
C16 C11 P1 119.19(11)
O1 C12 C13 122.07(14)
O1 C12 C11 116.54(14)
C13 C12 C11 121.38(15)
C12 O1 C17 118.40(13)
C14 C13 C12 120.04(15)
C14 C13 H13 120.0
C12 C13 H13 120.0
C13 C14 C15 120.03(15)
C13 C14 H14 120.0
C15 C14 H14 120.0
O2 C15 C14 123.01(15)
O2 C15 C16 116.01(14)
C14 C15 C16 120.97(15)
C15 O2 C18 117.25(14)
C15 C16 C11 119.08(14)
C15 C16 C21 118.80(14)
C11 C16 C21 121.94(13)
C26 C21 C22 122.63(14)
C26 C21 C16 124.73(14)
C22 C21 C16 112.61(13)
C23 C22 C21 116.91(14)
C23 C22 C27 115.73(14)
C21 C22 C27 119.61(14)
C23 C22 Pd1 79.44(10)
C21 C22 Pd1 95.91(10)
C27 C22 Pd1 120.96(11)
C29 C27 C28 109.45(14)
C29 C27 C22 110.17(13)
C28 C27 C22 112.97(14)
C29 C27 H27 108.0
C28 C27 H27 108.0
C22 C27 H27 108.0
C24 C23 C22 123.16(15)
C24 C23 Pd1 100.54(11)
C22 C23 Pd1 62.41(9)
C24 C23 H23 118.4
C22 C23 H23 118.4
Pd1 C23 H23 107.1
C23 C24 C25 120.78(14)
C23 C24 C30 121.57(15)
C25 C24 C30 117.24(14)
C24 C30 C31 113.72(15)
C24 C30 C32 110.69(16)
C31 C30 C32 110.75(16)
C24 C30 H30 107.1
C31 C30 H30 107.1
C32 C30 H30 107.1
C24 C25 C26 115.25(13)
C24 C25 C41 110.19(13)
C26 C25 C41 114.64(13)
C24 C25 H25 105.2
C26 C25 H25 105.2
C41 C25 H25 105.2
C46 C41 C42 117.86(16)
C46 C41 C25 120.41(15)
C42 C41 C25 121.68(14)
C43 C42 C41 120.85(15)
C43 C42 H42 119.6
C41 C42 H42 119.6
C42 C43 C44 121.22(16)
C42 C43 H43 119.4
C44 C43 H43 119.4
C45 C44 C43 117.34(16)
C45 C44 C47 121.00(18)
C43 C44 C47 121.59(17)
C44 C47 C48 113.33(17)
C44 C47 H47A 108.9
C48 C47 H47A 108.9
C44 C47 H47B 108.9
C48 C47 H47B 108.9
H47A C47 H47B 107.7
C49 C48 C47 114.08(18)
C49 C48 H48A 108.7
C47 C48 H48A 108.7
C49 C48 H48B 108.7
C47 C48 H48B 108.7
H48A C48 H48B 107.6
C50 C49 C48 113.23(19)
C50 C49 H49A 108.9
C48 C49 H49A 108.9
C50 C49 H49B 108.9
C48 C49 H49B 108.9
H49A C49 H49B 107.7
C46 C45 C44 121.39(17)
C46 C45 H45 119.3
C44 C45 H45 119.3
C45 C46 C41 121.31(17)
C45 C46 H46 119.3
C41 C46 H46 119.3
C21 C26 C25 120.13(14)
C21 C26 C33 122.51(14)
C25 C26 C33 116.95(13)
C26 C33 C34 118.03(14)
C26 C33 C35 109.84(14)
C34 C33 C35 108.82(14)
C26 C33 H33 106.5
C34 C33 H33 106.5
C35 C33 H33 106.5

loop_
_geom_bond_atom_site_label_1
_geom_bond_atom_site_label_2
_geom_bond_distance
Br1 Pd1 2.5105(3)
Pd1 C22 2.0713(16)
Pd1 C23 2.2974(16)
Pd1 P1 2.2976(5)
P1 C11 1.8568(16)
P1 C5 1.8795(17)
P1 C1 1.8953(16)
C1 C4 1.530(2)
C1 C3 1.532(2)
C1 C2 1.536(2)
C2 H2A 0.9800
C2 H2B 0.9800
C2 H2C 0.9800
C3 H3A 0.9800
C3 H3B 0.9800
C3 H3C 0.9800
C4 H4A 0.9800
C4 H4B 0.9800
C4 H4C 0.9800
C5 C8 1.525(2)
C5 C7 1.528(2)
C5 C6 1.536(2)
C6 H6A 0.9800
C6 H6B 0.9800
C6 H6C 0.9800
C7 H7A 0.9800
C7 H7B 0.9800
C7 H7C 0.9800
C8 H8A 0.9800
C8 H8B 0.9800
C8 H8C 0.9800
C11 C12 1.406(2)
C11 C16 1.422(2)
C12 O1 1.360(2)
C12 C13 1.385(2)
O1 C17 1.427(2)
C17 H17A 0.9800
C17 H17B 0.9800
C17 H17C 0.9800
C13 C14 1.383(2)
C13 H13 0.9500
C14 C15 1.385(2)
C14 H14 0.9500
C15 O2 1.370(2)
C15 C16 1.404(2)
O2 C18 1.425(2)
C18 H18A 0.9800
C18 H18B 0.9800
C18 H18C 0.9800
C16 C21 1.504(2)
C21 C26 1.364(2)
C21 C22 1.477(2)
C22 C23 1.444(2)
C22 C27 1.531(2)
C27 C29 1.530(2)
C27 C28 1.531(2)
C27 H27 1.0000
C28 H28A 0.9800
C28 H28B 0.9800
C28 H28C 0.9800
C29 H29A 0.9800
C29 H29B 0.9800
C29 H29C 0.9800
C23 C24 1.352(2)
C23 H23 0.9500
C24 C25 1.507(2)
C24 C30 1.512(2)
C30 C31 1.515(3)
C30 C32 1.528(3)
C30 H30 1.0000
C31 H31A 0.9800
C31 H31B 0.9800
C31 H31C 0.9800
C32 H32A 0.9800
C32 H32B 0.9800
C32 H32C 0.9800
C25 C26 1.526(2)
C25 C41 1.531(2)
C25 H25 1.0000
C41 C46 1.385(2)
C41 C42 1.392(2)
C42 C43 1.385(2)
C42 H42 0.9500
C43 C44 1.401(3)
C43 H43 0.9500
C44 C45 1.384(3)
C44 C47 1.509(2)
C47 C48 1.528(3)
C47 H47A 0.9900
C47 H47B 0.9900
C48 C49 1.522(3)
C48 H48A 0.9900
C48 H48B 0.9900
C49 C50 1.514(3)
C49 H49A 0.9900
C49 H49B 0.9900
C50 H50A 0.9800
C50 H50B 0.9800
C50 H50C 0.9800
C45 C46 1.384(3)
C45 H45 0.9500
C46 H46 0.9500
C26 C33 1.530(2)
C33 C34 1.539(2)
C33 C35 1.540(2)
C33 H33 1.0000
C34 H34A 0.9800
C34 H34B 0.9800
C34 H34C 0.9800
C35 H35A 0.9800
C35 H35B 0.9800
C35 H35C 0.9800
